data_2012395
loop_
_publ_author_name
'Otto, Stefanus'
'Muller, Alfred Johannes'

_publ_section_title
;
 cis-Dichlorobis(triethylarsine)platinum(II) and
 cis-dichlorobis(triethylphosphine)platinum(II)
;
_journal_coden_ASTM ACSCEE
_journal_issue 12
_journal_name_full
;
 Acta Crystallographica, Section C: Crystal Structure Communications
;
_journal_page_first 1405
_journal_page_last 1407
_journal_paper_doi 10.1107/S0108270101016043
_journal_volume 57
_journal_year 2001
_chemical_formula_iupac '[Pt Cl2 (C6 H15 P1)2]'
_chemical_formula_moiety 'C12 H30 Cl2 P2 Pt'
_chemical_formula_sum 'C12 H30 Cl2 P2 Pt'
_chemical_formula_weight 502.29
_chemical_name_systematic cis-dichlorobis(triethylphosphine)platinum(II)
_space_group_crystal_system monoclinic
_space_group_IT_number 9
_space_group_name_Hall 'C -2yc'
_space_group_name_H-M_alt 'C 1 c 1'
_atom_sites_solution_hydrogens geom
_atom_sites_solution_primary direct
_atom_sites_solution_secondary difmap
_audit_creation_method SHELXL-97
_cell_angle_alpha 90.00
_cell_angle_beta 117.31(3)
_cell_angle_gamma 90.00
_cell_formula_units_Z 4
_cell_length_a 19.773(4)
_cell_length_b 7.5310(15)
_cell_length_c 13.726(3)
_cell_measurement_reflns_used 6951
_cell_measurement_temperature 293(2)
_cell_measurement_theta_max 31.66
_cell_measurement_theta_min 2.32
_cell_volume 1816.1(6)
_computing_cell_refinement 'SAINT (Siemens, 1995)'
_computing_data_collection 'SMART (Siemens, 1995)'
_computing_data_reduction SAINT
_computing_molecular_graphics 'DIAMOND (Brandenburg, 1999)'
_computing_publication_material SHELXL97
_computing_structure_refinement 'SHELXL97 (Sheldrick, 1997)'
_computing_structure_solution 'SHELXS97 (Sheldrick, 1997)'
_diffrn_ambient_temperature 293(2)
_diffrn_measured_fraction_theta_full .901
_diffrn_measured_fraction_theta_max .901
_diffrn_measurement_device_type 'Siemens SMART CCD'
_diffrn_measurement_method \w
_diffrn_radiation_monochromator graphite
_diffrn_radiation_source 'rotating anode'
_diffrn_radiation_type MoK\a
_diffrn_radiation_wavelength .71073
_diffrn_reflns_av_R_equivalents .0530
_diffrn_reflns_av_sigmaI/netI .0425
_diffrn_reflns_limit_h_max 22
_diffrn_reflns_limit_h_min -28
_diffrn_reflns_limit_k_max 11
_diffrn_reflns_limit_k_min -10
_diffrn_reflns_limit_l_max 17
_diffrn_reflns_limit_l_min -19
_diffrn_reflns_number 9281
_diffrn_reflns_theta_full 32.03
_diffrn_reflns_theta_max 32.03
_diffrn_reflns_theta_min 2.94
_diffrn_standards_decay_% none
_diffrn_standards_number 'First 50 frames repeated after data collection.'
_exptl_absorpt_coefficient_mu 8.178
_exptl_absorpt_correction_T_max .229
_exptl_absorpt_correction_T_min .092
_exptl_absorpt_correction_type empirical
_exptl_absorpt_process_details '(SADABS; Sheldrick, 1996)'
_exptl_crystal_colour colourless
_exptl_crystal_density_diffrn 1.837
_exptl_crystal_density_method 'not measured'
_exptl_crystal_description rectangular
_exptl_crystal_F_000 976
_exptl_crystal_size_max .35
_exptl_crystal_size_mid .30
_exptl_crystal_size_min .18
_exptl_special_details
;
For both complexes, the intensity data were collected on a Siemens SMART CCD
diffractometer using an exposure time of 15 s per frame for (I) and 20
s per frame for (II). A total of 1890 frames with a frame width of 0.25\%
were collected for (I) and 2250 frames with a frame width of 0.20\% were
collected for (II).  A completeness of 98.9% was accomplished up to \q =
30.50\% for (I), while the completeness was 99.0% at \q = 30.51\% for (II).
The first 50 frames were recollected at the end of each data collection to
check for decay; no decay was found for either data collection.
;
_geom_special_details
;
 All esds (except the esd in the dihedral angle between two l.s. planes)
 are estimated using the full covariance matrix.  The cell esds are taken
 into account individually in the estimation of esds in distances, angles
 and torsion angles; correlations between esds in cell parameters are only
 used when they are defined by crystal symmetry.  An approximate (isotropic)
 treatment of cell esds is used for estimating esds involving l.s. planes.
;
_refine_diff_density_max .978
_refine_diff_density_min -2.063
_refine_ls_abs_structure_details 'Flack (1983)'
_refine_ls_abs_structure_Flack '0.035(10), 1109 Friedel pairs'
_refine_ls_extinction_method none
_refine_ls_goodness_of_fit_ref 1.020
_refine_ls_hydrogen_treatment constr
_refine_ls_matrix_type full
_refine_ls_number_parameters 162
_refine_ls_number_reflns 4284
_refine_ls_number_restraints 2
_refine_ls_restrained_S_all 1.020
_refine_ls_R_factor_all .0363
_refine_ls_R_factor_gt .0341
_refine_ls_shift/su_max <0.001
_refine_ls_shift/su_mean .000
_refine_ls_structure_factor_coef Fsqd
_refine_ls_weighting_details 'calc w = 1/[\s^2^(Fo^2^)+(0.0648P)^2^] where P = (Fo^2^+2Fc^2^)/3'
_refine_ls_weighting_scheme calc
_refine_ls_wR_factor_gt .0906
_refine_ls_wR_factor_ref .0921
_refine_special_details
;
 Refinement of F^2^ against ALL reflections.  The weighted R-factor wR and
 goodness of fit S are based on F^2^, conventional R-factors R are based
 on F, with F set to zero for negative F^2^. The threshold expression of
 F^2^ > 2sigma(F^2^) is used only for calculating R-factors(gt) etc. and is
 not relevant to the choice of reflections for refinement.  R-factors based
 on F^2^ are statistically about twice as large as those based on F, and R-
 factors based on ALL data will be even larger.
;
_reflns_number_gt 4059
_reflns_number_total 4284
_reflns_threshold_expression I>2\s(I)
_cod_depositor_comments
;
 Adding additional information after consulting the original
 supplementary material.

 Antanas Vaitkus,
 2018-08-13

The following automatic conversions were performed:
'_symmetry_cell_setting' value 'Monoclinic' changed to 'monoclinic'
according to '/home/saulius/struct/CIF-dictionaries/cif_core.dic'
dictionary named 'cif_core.dic' version 2.4.1 from
2010-06-29.

'_geom_bond_publ_flag' value 'Yes' changed to 'yes' according
to '/home/saulius/struct/CIF-dictionaries/cif_core.dic' dictionary named
'cif_core.dic' version 2.4.1 from 2010-06-29 (4 times).

Automatic conversion script
Id: cif_fix_enum 1527 2010-12-29 10:47:43Z saulius 
;
_cod_original_sg_symbol_H-M 'C c'
_cod_database_code 2012395

loop_
_space_group_symop_id
_space_group_symop_operation_xyz
1 x,y,z
2 x,-y,z+1/2
3 x+1/2,y+1/2,z
4 x+1/2,-y+1/2,z+1/2

loop_
_atom_site_label
_atom_site_type_symbol
_atom_site_fract_x
_atom_site_fract_y
_atom_site_fract_z
_atom_site_U_iso_or_equiv
_atom_site_adp_type
_atom_site_calc_flag
_atom_site_refinement_flags
_atom_site_occupancy
Pt Pt .08960(2) .33029(2) .14145(2) .02873(7) Uani d . 1
P1 P -.03044(11) .3783(3) .00820(15) .0323(3) Uani d . 1
P2 P .15326(11) .4669(2) .06151(15) .0310(3) Uani d . 1
Cl1 Cl .20485(12) .2581(3) .29721(16) .0456(4) Uani d . 1
Cl2 Cl .02913(17) .1786(3) .2319(2) .0523(6) Uani d . 1
C111 C -.0511(5) .5107(13) -.1136(8) .049(2) Uani d . 1
H11A H -.0258 .6245 -.0897 .056(6) Uiso calc R 1
H11B H -.0285 .4517 -.1544 .056(6) Uiso calc R 1
C112 C -.1338(6) .5451(17) -.1910(10) .064(3) Uani d . 1
H11C H -.1584 .4353 -.2235 .113(11) Uiso calc R 1
H11D H -.1375 .6256 -.2475 .113(11) Uiso calc R 1
H11E H -.1582 .5966 -.1511 .113(11) Uiso calc R 1
C121 C -.0784(6) .1672(9) -.0468(9) .0429(19) Uani d . 1
H12A H -.0771 .0963 .0130 .056(6) Uiso calc R 1
H12B H -.1313 .1907 -.0971 .056(6) Uiso calc R 1
C122 C -.0438(7) .0607(13) -.1061(10) .064(3) Uani d . 1
H12C H -.0488 .1254 -.1694 .113(11) Uiso calc R 1
H12D H -.0697 -.0510 -.1288 .113(11) Uiso calc R 1
H12E H .0091 .0402 -.0579 .113(11) Uiso calc R 1
C131 C -.0886(6) .4812(12) .0646(8) .0488(19) Uani d . 1
H13A H -.1410 .4856 .0079 .056(6) Uiso calc R 1
H13B H -.0869 .4073 .1235 .056(6) Uiso calc R 1
C132 C -.0632(11) .6688(13) .1085(15) .073(4) Uani d . 1
H13C H -.0113 .6661 .1645 .113(11) Uiso calc R 1
H13D H -.0950 .7134 .1389 .113(11) Uiso calc R 1
H13E H -.0674 .7448 .0498 .113(11) Uiso calc R 1
C211 C .2563(5) .4640(12) .1434(7) .0455(17) Uani d . 1
H21A H .2693 .5226 .2127 .056(6) Uiso calc R 1
H21B H .2729 .3415 .1594 .056(6) Uiso calc R 1
C212 C .3006(6) .5532(15) .0900(9) .055(2) Uani d . 1
H21C H .2826 .5093 .0166 .113(11) Uiso calc R 1
H21D H .3538 .5269 .1318 .113(11) Uiso calc R 1
H21E H .2931 .6794 .0880 .113(11) Uiso calc R 1
C221 C .1378(6) .3677(13) -.0688(8) .0455(18) Uani d . 1
H22A H .0836 .3611 -.1175 .056(6) Uiso calc R 1
H22B H .1606 .4430 -.1032 .056(6) Uiso calc R 1
C222 C .1726(11) .1801(12) -.0526(13) .071(4) Uani d . 1
H22C H .2267 .1893 -.0251 .113(11) Uiso calc R 1
H22D H .1510 .1184 -.1214 .113(11) Uiso calc R 1
H22E H .1617 .1159 -.0010 .113(11) Uiso calc R 1
C231 C .1332(6) .7041(11) .0355(9) .047(2) Uani d . 1
H23A H .1643 .7531 .0042 .056(6) Uiso calc R 1
H23B H .0802 .7204 -.0172 .056(6) Uiso calc R 1
C232 C .1498(10) .8042(15) .1424(14) .074(4) Uani d . 1
H23C H .1326 .7344 .1852 .113(11) Uiso calc R 1
H23D H .1236 .9161 .1247 .113(11) Uiso calc R 1
H23E H .2036 .8244 .1836 .113(11) Uiso calc R 1

loop_
_atom_site_aniso_label
_atom_site_aniso_U_11
_atom_site_aniso_U_22
_atom_site_aniso_U_33
_atom_site_aniso_U_12
_atom_site_aniso_U_13
_atom_site_aniso_U_23
Pt .02999(12) .03011(10) .02696(10) .00048(11) .01382(8) .00179(11)
P1 .0290(9) .0342(7) .0346(8) .0027(7) .0154(7) .0041(7)
P2 .0317(8) .0308(7) .0311(8) -.0016(6) .0150(7) .0018(6)
Cl1 .0347(9) .0601(12) .0355(9) .0036(8) .0104(7) .0104(8)
Cl2 .0498(14) .0678(14) .0450(12) -.0028(9) .0265(11) .0167(8)
C111 .032(4) .065(5) .048(5) .007(4) .016(3) .022(4)
C112 .043(5) .083(6) .060(6) .015(5) .018(4) .033(5)
C121 .029(4) .044(4) .047(5) -.007(3) .010(4) -.003(3)
C122 .073(7) .040(4) .079(7) -.004(4) .034(6) -.015(4)
C131 .047(5) .059(5) .047(5) .012(4) .027(4) .003(3)
C132 .096(12) .057(7) .083(10) .015(5) .054(10) -.006(4)
C211 .037(4) .056(4) .042(4) -.001(3) .017(3) .009(3)
C212 .042(5) .071(6) .053(5) -.016(4) .023(4) .002(4)
C221 .048(5) .049(4) .044(4) .001(4) .025(4) -.005(3)
C222 .106(13) .053(6) .074(9) -.007(5) .057(9) -.022(4)
C231 .048(5) .034(3) .058(5) -.008(3) .025(4) .001(3)
C232 .096(11) .046(5) .091(10) -.010(5) .052(9) -.016(5)

loop_
_atom_type_symbol
_atom_type_description
_atom_type_scat_dispersion_real
_atom_type_scat_dispersion_imag
_atom_type_scat_source
C C .0033 .0016 'International Tables Vol C Tables 4.2.6.8 and 6.1.1.4'
H H .0000 .0000 'International Tables Vol C Tables 4.2.6.8 and 6.1.1.4'
P P .1023 .0942 'International Tables Vol C Tables 4.2.6.8 and 6.1.1.4'
Cl Cl .1484 .1585 'International Tables Vol C Tables 4.2.6.8 and 6.1.1.4'
Pt Pt -1.7033 8.3905 'International Tables Vol C Tables 4.2.6.8 and 6.1.1.4'

loop_
_geom_angle_atom_site_label_1
_geom_angle_atom_site_label_2
_geom_angle_atom_site_label_3
_geom_angle_site_symmetry_1
_geom_angle_site_symmetry_3
_geom_angle
_geom_angle_publ_flag
Cl1 Pt Cl2 . . 85.66(9) yes
P1 Pt P2 . . 98.39(7) yes
P1 Pt Cl1 . . 170.26(7) yes
P2 Pt Cl2 . . 176.82(8) yes
P1 Pt Cl2 . . 84.63(9) yes
P2 Pt Cl1 . . 91.33(7) yes
C111 P1 C131 . . 103.7(4) yes
C111 P1 C121 . . 104.0(5) yes
C131 P1 C121 . . 103.7(5) yes
C111 P1 Pt . . 122.6(3) ?
C131 P1 Pt . . 110.8(3) ?
C121 P1 Pt . . 110.4(3) ?
C211 P2 C231 . . 102.3(4) yes
C211 P2 C221 . . 103.6(5) yes
C231 P2 C221 . . 106.5(5) yes
C211 P2 Pt . . 114.2(3) ?
C231 P2 Pt . . 114.8(3) ?
C221 P2 Pt . . 114.1(3) ?
C112 C111 P1 . . 117.0(6) ?
C112 C111 H11A . . 108.1 ?
P1 C111 H11A . . 108.1 ?
C112 C111 H11B . . 108.1 ?
P1 C111 H11B . . 108.1 ?
H11A C111 H11B . . 107.3 ?
C111 C112 H11C . . 109.5 ?
C111 C112 H11D . . 109.5 ?
H11C C112 H11D . . 109.5 ?
C111 C112 H11E . . 109.5 ?
H11C C112 H11E . . 109.5 ?
H11D C112 H11E . . 109.5 ?
C122 C121 P1 . . 114.0(7) ?
C122 C121 H12A . . 108.7 ?
P1 C121 H12A . . 108.7 ?
C122 C121 H12B . . 108.7 ?
P1 C121 H12B . . 108.7 ?
H12A C121 H12B . . 107.6 ?
C121 C122 H12C . . 109.5 ?
C121 C122 H12D . . 109.5 ?
H12C C122 H12D . . 109.5 ?
C121 C122 H12E . . 109.5 ?
H12C C122 H12E . . 109.5 ?
H12D C122 H12E . . 109.5 ?
C132 C131 P1 . . 113.8(8) ?
C132 C131 H13A . . 108.8 ?
P1 C131 H13A . . 108.8 ?
C132 C131 H13B . . 108.8 ?
P1 C131 H13B . . 108.8 ?
H13A C131 H13B . . 107.7 ?
C131 C132 H13C . . 109.5 ?
C131 C132 H13D . . 109.5 ?
H13C C132 H13D . . 109.5 ?
C131 C132 H13E . . 109.5 ?
H13C C132 H13E . . 109.5 ?
H13D C132 H13E . . 109.5 ?
C212 C211 P2 . . 115.0(6) ?
C212 C211 H21A . . 108.5 ?
P2 C211 H21A . . 108.5 ?
C212 C211 H21B . . 108.5 ?
P2 C211 H21B . . 108.5 ?
H21A C211 H21B . . 107.5 ?
C211 C212 H21C . . 109.5 ?
C211 C212 H21D . . 109.5 ?
H21C C212 H21D . . 109.5 ?
C211 C212 H21E . . 109.5 ?
H21C C212 H21E . . 109.5 ?
H21D C212 H21E . . 109.5 ?
C222 C221 P2 . . 111.6(8) ?
C222 C221 H22A . . 109.3 ?
P2 C221 H22A . . 109.3 ?
C222 C221 H22B . . 109.3 ?
P2 C221 H22B . . 109.3 ?
H22A C221 H22B . . 108.0 ?
C221 C222 H22C . . 109.5 ?
C221 C222 H22D . . 109.5 ?
H22C C222 H22D . . 109.5 ?
C221 C222 H22E . . 109.5 ?
H22C C222 H22E . . 109.5 ?
H22D C222 H22E . . 109.5 ?
C232 C231 P2 . . 111.0(8) ?
C232 C231 H23A . . 109.4 ?
P2 C231 H23A . . 109.4 ?
C232 C231 H23B . . 109.4 ?
P2 C231 H23B . . 109.4 ?
H23A C231 H23B . . 108.0 ?
C231 C232 H23C . . 109.5 ?
C231 C232 H23D . . 109.5 ?
H23C C232 H23D . . 109.5 ?
C231 C232 H23E . . 109.5 ?
H23C C232 H23E . . 109.5 ?
H23D C232 H23E . . 109.5 ?

loop_
_geom_bond_atom_site_label_1
_geom_bond_atom_site_label_2
_geom_bond_site_symmetry_2
_geom_bond_distance
_geom_bond_publ_flag
Pt P1 . 2.264(2) yes
Pt P2 . 2.2616(18) yes
Pt Cl1 . 2.364(2) yes
Pt Cl2 . 2.374(2) yes
P1 C111 . 1.824(8) yes
P1 C131 . 1.827(9) yes
P1 C121 . 1.827(7) yes
P2 C211 . 1.821(9) yes
P2 C231 . 1.829(9) yes
P2 C221 . 1.831(9) yes
C111 C112 . 1.509(13) ?
C111 H11A . .9700 ?
C111 H11B . .9700 ?
C112 H11C . .9600 ?
C112 H11D . .9600 ?
C112 H11E . .9600 ?
C121 C122 . 1.511(15) ?
C121 H12A . .9700 ?
C121 H12B . .9700 ?
C122 H12C . .9600 ?
C122 H12D . .9600 ?
C122 H12E . .9600 ?
C131 C132 . 1.528(15) ?
C131 H13A . .9700 ?
C131 H13B . .9700 ?
C132 H13C . .9600 ?
C132 H13D . .9600 ?
C132 H13E . .9600 ?
C211 C212 . 1.531(12) ?
C211 H21A . .9700 ?
C211 H21B . .9700 ?
C212 H21C . .9600 ?
C212 H21D . .9600 ?
C212 H21E . .9600 ?
C221 C222 . 1.542(14) ?
C221 H22A . .9700 ?
C221 H22B . .9700 ?
C222 H22C . .9600 ?
C222 H22D . .9600 ?
C222 H22E . .9600 ?
C231 C232 . 1.545(17) ?
C231 H23A . .9700 ?
C231 H23B . .9700 ?
C232 H23C . .9600 ?
C232 H23D . .9600 ?
C232 H23E . .9600 ?

loop_
_geom_torsion_atom_site_label_1
_geom_torsion_atom_site_label_2
_geom_torsion_atom_site_label_3
_geom_torsion_atom_site_label_4
_geom_torsion_site_symmetry_1
_geom_torsion_site_symmetry_2
_geom_torsion_site_symmetry_3
_geom_torsion_site_symmetry_4
_geom_torsion
_geom_torsion_publ_flag
Cl2 Pt P1 C111 . . . . 176.7(4) yes
Cl2 Pt P1 C121 . . . . -60.5(4) yes
Cl2 Pt P1 C131 . . . . 53.8(3) yes
Cl1 Pt P2 C211 . . . . -.1(4) yes
Cl1 Pt P2 C221 . . . . 118.8(4) yes
Cl1 Pt P2 C231 . . . . -117.9(4) yes
P1 Pt P2 C211 . . . . 179.3(3) yes
P1 Pt P2 C221 . . . . -61.8(4) yes
P1 Pt P2 C231 . . . . 61.5(4) yes
P2 Pt P1 C111 . . . . -4.3(4) yes
P2 Pt P1 C121 . . . . 118.5(4) yes
P2 Pt P1 C131 . . . . -127.2(3) yes
